data_2243864
loop_
_publ_author_name
'Purandara, H.'
'Foro, Sabine'
'Thimme Gowda, B.'

_publ_section_title
;
 Crystal structures of three <i>N</i>-acylhydrazone isomers
;
_journal_coeditor_code MW2177
_journal_issue 8
_journal_name_full 'Acta Crystallographica Section E'
_journal_page_first 780
_journal_page_last 784
_journal_paper_doi 10.1107/S2056989021006885
_journal_volume 77
_journal_year 2021
_chemical_formula_iupac 'C15 H13 Cl2 N3 O3 S'
_chemical_formula_moiety 'C15 H13 Cl2 N3 O3 S'
_chemical_formula_sum 'C15 H13 Cl2 N3 O3 S'
_chemical_formula_weight 386.24
_chemical_name_systematic
(<i>E</i>)-4-Chloro-<i>N</i>-{2-[2-(3-chlorobenzylidene)hydrazinyl]-2-oxoethyl}benzenesulfonamide
_space_group_crystal_system triclinic
_space_group_IT_number 2
_space_group_name_Hall '-P 1'
_space_group_name_H-M_alt 'P -1'
_atom_sites_solution_hydrogens mixed
_atom_sites_solution_primary direct
_atom_sites_solution_secondary difmap
_audit_creation_method <i>SHELXL2014/6</i>
_cell_angle_alpha 67.220(10)
_cell_angle_beta 66.800(10)
_cell_angle_gamma 86.320(10)
_cell_formula_units_Z 2
_cell_length_a 9.4910(10)
_cell_length_b 9.9760(10)
_cell_length_c 10.4460(10)
_cell_measurement_reflns_used 2850
_cell_measurement_temperature 293(2)
_cell_measurement_theta_max 27.93
_cell_measurement_theta_min 2.55
_cell_volume 833.59(18)
_computing_cell_refinement
;
CrysAlis RED (Oxford Diffraction, 2009)
;
_computing_data_collection
;
CrysAlis CCD (Oxford Diffraction, 2009)
;
_computing_data_reduction
;
CrysAlis RED (Oxford Diffraction, 2009)
;
_computing_molecular_graphics
;
PLATON (Spek, 2020)
;
_computing_publication_material
;
<i>SHELXL2014/6</i> (Sheldrick, 2015)
;
_computing_structure_refinement
;
<i>SHELXL2014/6</i> (Sheldrick, 2015)
;
_computing_structure_solution
;
<i>SHELXS2013/1</i> (Sheldrick, 2008)
;
_diffrn_ambient_temperature 293(2)
_diffrn_measured_fraction_theta_full 0.991
_diffrn_measured_fraction_theta_max 0.986
_diffrn_measurement_device_type
;
Oxford Diffraction Xcalibur with Sapphire CCD
;
_diffrn_measurement_method
;
Rotation method data acquisition using omega scans.
;
_diffrn_radiation_type 'Mo K\a'
_diffrn_radiation_wavelength 0.71073
_diffrn_reflns_av_R_equivalents 0.0183
_diffrn_reflns_av_unetI/netI 0.0261
_diffrn_reflns_limit_h_max 11
_diffrn_reflns_limit_h_min -11
_diffrn_reflns_limit_k_max 12
_diffrn_reflns_limit_k_min -12
_diffrn_reflns_limit_l_max 12
_diffrn_reflns_limit_l_min -13
_diffrn_reflns_number 5759
_diffrn_reflns_theta_full 25.242
_diffrn_reflns_theta_max 26.370
_diffrn_reflns_theta_min 2.548
_diffrn_source 'fine-focus sealed tube'
_exptl_absorpt_coefficient_mu 0.534
_exptl_absorpt_correction_T_max 0.9585
_exptl_absorpt_correction_T_min 0.8311
_exptl_absorpt_correction_type multi-scan
_exptl_absorpt_process_details
;
(CrysAlis RED, Oxford Diffraction, 2009)
;
_exptl_crystal_colour colourless
_exptl_crystal_density_diffrn 1.539
_exptl_crystal_description prism
_exptl_crystal_F_000 396
_exptl_crystal_size_max 0.360
_exptl_crystal_size_mid 0.140
_exptl_crystal_size_min 0.080
_refine_diff_density_max 0.274
_refine_diff_density_min -0.391
_refine_ls_extinction_method none
_refine_ls_goodness_of_fit_ref 1.216
_refine_ls_hydrogen_treatment mixed
_refine_ls_matrix_type full
_refine_ls_number_parameters 223
_refine_ls_number_reflns 3354
_refine_ls_number_restraints 2
_refine_ls_restrained_S_all 1.216
_refine_ls_R_factor_all 0.0731
_refine_ls_R_factor_gt 0.0535
_refine_ls_shift/su_max 0.002
_refine_ls_shift/su_mean 0.000
_refine_ls_structure_factor_coef Fsqd
_refine_ls_weighting_details 'w=1/[\s^2^(Fo^2^)+(0.0148P)^2^+1.1114P] where P=(Fo^2^+2Fc^2^)/3'
_refine_ls_weighting_scheme calc
_refine_ls_wR_factor_gt 0.0979
_refine_ls_wR_factor_ref 0.1078
_reflns_number_gt 2688
_reflns_number_total 3354
_reflns_threshold_expression 'I > 2\s(I)'
_cod_data_source_file mw2177sup1.cif
_cod_data_source_block II
_cod_original_cell_volume 833.59(17)
_cod_database_code 2243864
_shelx_space_group_comment
;
The symmetry employed for this shelxl refinement is uniquely defined
by the following loop, which should always be used as a source of
symmetry information in preference to the above space-group names.
They are only intended as comments.
;
_shelx_estimated_absorpt_t_min 0.831
_shelx_estimated_absorpt_t_max 0.959
_shelxl_version_number 2014/6

loop_
_space_group_symop_operation_xyz
'x, y, z'
'-x, -y, -z'

loop_
_atom_site_type_symbol
_atom_site_label
_atom_site_fract_x
_atom_site_fract_y
_atom_site_fract_z
_atom_site_U_iso_or_equiv
_atom_site_adp_type
_atom_site_calc_flag
_atom_site_occupancy
_atom_site_disorder_assembly
_atom_site_disorder_group
C C1 0.2520(3) -0.1930(3) 1.0295(3) 0.0312(6) Uani d 1 . .
C C2 0.1178(3) -0.2828(3) 1.0900(4) 0.0408(7) Uani d 1 . .
H H2 0.0241 -0.2549 1.1415 0.049 Uiso calc 1 . .
C C3 0.1226(4) -0.4145(4) 1.0739(4) 0.0458(8) Uani d 1 . .
H H3 0.0329 -0.4769 1.1166 0.055 Uiso calc 1 . .
C C4 0.2616(4) -0.4519(3) 0.9939(4) 0.0392(7) Uani d 1 . .
C C5 0.3966(4) -0.3626(3) 0.9327(4) 0.0393(7) Uani d 1 . .
H H5 0.4898 -0.3896 0.8789 0.047 Uiso calc 1 . .
C C6 0.3924(3) -0.2326(3) 0.9519(3) 0.0356(7) Uani d 1 . .
H H6 0.4828 -0.1724 0.9131 0.043 Uiso calc 1 . .
C C7 0.2808(3) 0.1427(3) 0.7715(3) 0.0356(7) Uani d 1 . .
H H7A 0.2814 0.2480 0.7273 0.043 Uiso calc 1 . .
H H7B 0.1751 0.0995 0.8162 0.043 Uiso calc 1 . .
C C8 0.3771(3) 0.0903(3) 0.6490(3) 0.0351(7) Uani d 1 . .
C C9 0.1510(4) 0.1675(4) 0.4412(3) 0.0414(7) Uani d 1 . .
H H9 0.2108 0.1262 0.3740 0.050 Uiso calc 1 . .
C C10 0.0084(4) 0.2250(3) 0.4311(3) 0.0400(7) Uani d 1 . .
C C11 -0.0769(4) 0.3041(4) 0.5152(4) 0.0469(8) Uani d 1 . .
H H11 -0.0426 0.3245 0.5783 0.056 Uiso calc 1 . .
C C12 -0.2121(4) 0.3515(4) 0.5037(4) 0.0540(9) Uani d 1 . .
C C13 -0.2654(4) 0.3247(4) 0.4096(5) 0.0600(10) Uani d 1 . .
H H13 -0.3566 0.3589 0.4022 0.072 Uiso calc 1 . .
C C14 -0.1815(5) 0.2467(4) 0.3273(5) 0.0603(10) Uani d 1 . .
H H14 -0.2165 0.2274 0.2640 0.072 Uiso calc 1 . .
C C15 -0.0459(4) 0.1966(4) 0.3371(4) 0.0497(8) Uani d 1 . .
H H15 0.0097 0.1435 0.2808 0.060 Uiso calc 1 . .
Cl Cl1 0.26935(11) -0.61454(10) 0.96808(12) 0.0584(3) Uani d 1 . .
Cl Cl2 -0.32203(15) 0.44557(16) 0.61290(17) 0.0976(5) Uani d 1 . .
N N1 0.3402(3) 0.1031(3) 0.8891(3) 0.0318(5) Uani d 1 . .
H H1N 0.436(2) 0.101(3) 0.860(3) 0.038 Uiso d 1 . .
N N2 0.3309(3) 0.1124(3) 0.5371(3) 0.0436(7) Uani d 1 . .
H H2N 0.378(4) 0.072(4) 0.474(3) 0.052 Uiso d 1 . .
N N3 0.1952(3) 0.1727(3) 0.5398(3) 0.0394(6) Uani d 1 . .
O O1 0.3340(2) -0.0350(2) 1.1413(2) 0.0411(5) Uani d 1 . .
O O2 0.0898(2) 0.0034(2) 1.1055(2) 0.0408(5) Uani d 1 . .
O O3 0.4936(2) 0.0311(3) 0.6515(2) 0.0475(6) Uani d 1 . .
S S1 0.24739(8) -0.02589(8) 1.05320(8) 0.03071(18) Uani d 1 . .

loop_
_atom_site_aniso_label
_atom_site_aniso_U_11
_atom_site_aniso_U_22
_atom_site_aniso_U_33
_atom_site_aniso_U_12
_atom_site_aniso_U_13
_atom_site_aniso_U_23
C1 0.0333(15) 0.0300(15) 0.0385(16) 0.0073(12) -0.0189(13) -0.0176(13)
C2 0.0280(16) 0.0415(18) 0.057(2) 0.0072(13) -0.0145(15) -0.0268(16)
C3 0.0347(17) 0.0386(18) 0.069(2) 0.0006(14) -0.0209(17) -0.0261(17)
C4 0.0461(19) 0.0299(16) 0.0530(19) 0.0096(14) -0.0279(16) -0.0204(15)
C5 0.0347(17) 0.0377(17) 0.0496(19) 0.0124(13) -0.0173(15) -0.0224(15)
C6 0.0291(15) 0.0343(16) 0.0469(18) 0.0061(12) -0.0159(14) -0.0192(14)
C7 0.0354(16) 0.0374(17) 0.0375(16) 0.0116(13) -0.0156(14) -0.0185(14)
C8 0.0341(16) 0.0371(17) 0.0339(16) 0.0086(13) -0.0129(13) -0.0153(14)
C9 0.0435(18) 0.050(2) 0.0326(16) 0.0112(15) -0.0145(14) -0.0195(15)
C10 0.0422(18) 0.0414(18) 0.0329(16) 0.0052(14) -0.0150(14) -0.0113(14)
C11 0.047(2) 0.054(2) 0.0451(19) 0.0126(16) -0.0246(16) -0.0199(17)
C12 0.048(2) 0.052(2) 0.052(2) 0.0109(17) -0.0181(18) -0.0131(18)
C13 0.044(2) 0.060(2) 0.067(3) 0.0048(18) -0.031(2) -0.006(2)
C14 0.065(3) 0.060(2) 0.062(2) -0.004(2) -0.042(2) -0.011(2)
C15 0.062(2) 0.047(2) 0.0440(19) 0.0028(17) -0.0269(18) -0.0156(16)
Cl1 0.0641(6) 0.0405(5) 0.0897(7) 0.0132(4) -0.0367(5) -0.0401(5)
Cl2 0.0847(9) 0.1137(11) 0.1072(10) 0.0590(8) -0.0404(8) -0.0618(9)
N1 0.0274(12) 0.0354(13) 0.0368(14) 0.0033(11) -0.0109(11) -0.0205(11)
N2 0.0416(16) 0.0597(18) 0.0408(15) 0.0224(13) -0.0198(13) -0.0303(14)
N3 0.0378(14) 0.0457(16) 0.0368(14) 0.0134(12) -0.0165(12) -0.0183(12)
O1 0.0400(12) 0.0535(14) 0.0406(12) 0.0020(10) -0.0200(10) -0.0249(11)
O2 0.0309(11) 0.0474(13) 0.0512(13) 0.0071(9) -0.0115(10) -0.0320(11)
O3 0.0404(13) 0.0727(16) 0.0418(13) 0.0248(12) -0.0208(11) -0.0336(12)
S1 0.0279(4) 0.0352(4) 0.0363(4) 0.0050(3) -0.0127(3) -0.0219(3)

loop_
_atom_type_symbol
_atom_type_description
_atom_type_scat_dispersion_real
_atom_type_scat_dispersion_imag
_atom_type_scat_source
C C 0.0033 0.0016 'International Tables Vol C Tables 4.2.6.8 and 6.1.1.4'
H H 0.0000 0.0000 'International Tables Vol C Tables 4.2.6.8 and 6.1.1.4'
Cl Cl 0.1484 0.1585 'International Tables Vol C Tables 4.2.6.8 and 6.1.1.4'
N N 0.0061 0.0033 'International Tables Vol C Tables 4.2.6.8 and 6.1.1.4'
O O 0.0106 0.0060 'International Tables Vol C Tables 4.2.6.8 and 6.1.1.4'
S S 0.1246 0.1234 'International Tables Vol C Tables 4.2.6.8 and 6.1.1.4'

loop_
_geom_angle_atom_site_label_1
_geom_angle_atom_site_label_2
_geom_angle_atom_site_label_3
_geom_angle_site_symmetry_1
_geom_angle_site_symmetry_3
_geom_angle
_geom_angle_publ_flag
C2 C1 C6 . . 120.8(3) ?
C2 C1 S1 . . 120.2(2) ?
C6 C1 S1 . . 119.0(2) ?
C1 C2 C3 . . 119.9(3) ?
C1 C2 H2 . . 120.0 ?
C3 C2 H2 . . 120.0 ?
C4 C3 C2 . . 119.1(3) ?
C4 C3 H3 . . 120.4 ?
C2 C3 H3 . . 120.4 ?
C3 C4 C5 . . 121.4(3) ?
C3 C4 Cl1 . . 119.8(2) ?
C5 C4 Cl1 . . 118.8(2) ?
C4 C5 C6 . . 119.5(3) ?
C4 C5 H5 . . 120.3 ?
C6 C5 H5 . . 120.3 ?
C5 C6 C1 . . 119.3(3) ?
C5 C6 H6 . . 120.4 ?
C1 C6 H6 . . 120.4 ?
N1 C7 C8 . . 111.0(2) ?
N1 C7 H7A . . 109.4 ?
C8 C7 H7A . . 109.4 ?
N1 C7 H7B . . 109.4 ?
C8 C7 H7B . . 109.4 ?
H7A C7 H7B . . 108.0 ?
O3 C8 N2 . . 121.4(3) ?
O3 C8 C7 . . 121.1(3) ?
N2 C8 C7 . . 117.5(3) ?
N3 C9 C10 . . 121.6(3) ?
N3 C9 H9 . . 119.2 ?
C10 C9 H9 . . 119.2 ?
C15 C10 C11 . . 119.0(3) ?
C15 C10 C9 . . 118.8(3) ?
C11 C10 C9 . . 122.2(3) ?
C12 C11 C10 . . 119.3(3) ?
C12 C11 H11 . . 120.4 ?
C10 C11 H11 . . 120.4 ?
C11 C12 C13 . . 121.9(4) ?
C11 C12 Cl2 . . 119.4(3) ?
C13 C12 Cl2 . . 118.7(3) ?
C14 C13 C12 . . 118.7(3) ?
C14 C13 H13 . . 120.6 ?
C12 C13 H13 . . 120.6 ?
C13 C14 C15 . . 120.9(4) ?
C13 C14 H14 . . 119.6 ?
C15 C14 H14 . . 119.6 ?
C14 C15 C10 . . 120.3(4) ?
C14 C15 H15 . . 119.9 ?
C10 C15 H15 . . 119.9 ?
C7 N1 S1 . . 119.9(2) ?
C7 N1 H1N . . 116(2) ?
S1 N1 H1N . . 112(2) ?
C8 N2 N3 . . 120.8(2) ?
C8 N2 H2N . . 117(2) ?
N3 N2 H2N . . 121(2) ?
C9 N3 N2 . . 115.1(3) ?
O2 S1 O1 . . 119.53(13) ?
O2 S1 N1 . . 107.80(13) ?
O1 S1 N1 . . 105.65(13) ?
O2 S1 C1 . . 107.23(13) ?
O1 S1 C1 . . 107.84(13) ?
N1 S1 C1 . . 108.40(13) ?

loop_
_geom_bond_atom_site_label_1
_geom_bond_atom_site_label_2
_geom_bond_site_symmetry_2
_geom_bond_distance
_geom_bond_publ_flag
C1 C2 . 1.377(4) ?
C1 C6 . 1.385(4) ?
C1 S1 . 1.773(3) ?
C2 C3 . 1.384(4) ?
C2 H2 . 0.9300 ?
C3 C4 . 1.374(4) ?
C3 H3 . 0.9300 ?
C4 C5 . 1.380(4) ?
C4 Cl1 . 1.737(3) ?
C5 C6 . 1.382(4) ?
C5 H5 . 0.9300 ?
C6 H6 . 0.9300 ?
C7 N1 . 1.457(4) ?
C7 C8 . 1.510(4) ?
C7 H7A . 0.9700 ?
C7 H7B . 0.9700 ?
C8 O3 . 1.224(3) ?
C8 N2 . 1.342(4) ?
C9 N3 . 1.275(4) ?
C9 C10 . 1.462(4) ?
C9 H9 . 0.9300 ?
C10 C15 . 1.394(4) ?
C10 C11 . 1.394(4) ?
C11 C12 . 1.372(5) ?
C11 H11 . 0.9300 ?
C12 C13 . 1.381(5) ?
C12 Cl2 . 1.743(4) ?
C13 C14 . 1.370(6) ?
C13 H13 . 0.9300 ?
C14 C15 . 1.378(5) ?
C14 H14 . 0.9300 ?
C15 H15 . 0.9300 ?
N1 S1 . 1.618(3) ?
N1 H1N . 0.841(17) ?
N2 N3 . 1.380(3) ?
N2 H2N . 0.863(18) ?
O1 S1 . 1.433(2) ?
O2 S1 . 1.430(2) ?

loop_
_geom_hbond_atom_site_label_D
_geom_hbond_atom_site_label_H
_geom_hbond_atom_site_label_A
_geom_hbond_site_symmetry_A
_geom_hbond_distance_DH
_geom_hbond_distance_HA
_geom_hbond_distance_DA
_geom_hbond_angle_DHA
N1 H1N O1 2_657 0.841(17) 2.23(2) 3.041(3) 161(3)
N2 H2N O3 2_656 0.863(18) 1.972(19) 2.828(3) 171(3)
C6 H6 O1 2_657 0.93 2.53 3.422(4) 160.6
C7 H7B O2 2_557 0.97 2.47 3.434(4) 172.3
C15 H15 O2 1_554 0.93 2.58 3.474(4) 162.3
C14 H14 Cg 2_556 0.93 2.84 3.675(5) 150

loop_
_geom_torsion_atom_site_label_1
_geom_torsion_atom_site_label_2
_geom_torsion_atom_site_label_3
_geom_torsion_atom_site_label_4
_geom_torsion_site_symmetry_1
_geom_torsion_site_symmetry_2
_geom_torsion_site_symmetry_3
_geom_torsion_site_symmetry_4
_geom_torsion
_geom_torsion_publ_flag
C6 C1 C2 C3 . . . . 0.2(5) ?
S1 C1 C2 C3 . . . . -178.6(3) ?
C1 C2 C3 C4 . . . . -1.7(5) ?
C2 C3 C4 C5 . . . . 1.5(5) ?
C2 C3 C4 Cl1 . . . . -178.3(3) ?
C3 C4 C5 C6 . . . . 0.0(5) ?
Cl1 C4 C5 C6 . . . . 179.8(2) ?
C4 C5 C6 C1 . . . . -1.4(5) ?
C2 C1 C6 C5 . . . . 1.3(5) ?
S1 C1 C6 C5 . . . . -179.8(2) ?
N1 C7 C8 O3 . . . . -4.1(4) ?
N1 C7 C8 N2 . . . . 176.5(3) ?
N3 C9 C10 C15 . . . . -170.4(3) ?
N3 C9 C10 C11 . . . . 8.0(5) ?
C15 C10 C11 C12 . . . . 0.2(5) ?
C9 C10 C11 C12 . . . . -178.2(3) ?
C10 C11 C12 C13 . . . . -0.8(6) ?
C10 C11 C12 Cl2 . . . . 178.1(3) ?
C11 C12 C13 C14 . . . . 0.9(6) ?
Cl2 C12 C13 C14 . . . . -178.0(3) ?
C12 C13 C14 C15 . . . . -0.4(6) ?
C13 C14 C15 C10 . . . . -0.2(6) ?
C11 C10 C15 C14 . . . . 0.3(5) ?
C9 C10 C15 C14 . . . . 178.7(3) ?
C8 C7 N1 S1 . . . . -107.2(3) ?
O3 C8 N2 N3 . . . . 176.8(3) ?
C7 C8 N2 N3 . . . . -3.8(5) ?
C10 C9 N3 N2 . . . . 179.1(3) ?
C8 N2 N3 C9 . . . . -169.5(3) ?
C7 N1 S1 O2 . . . . -50.2(2) ?
C7 N1 S1 O1 . . . . -179.0(2) ?
C7 N1 S1 C1 . . . . 65.6(2) ?
C2 C1 S1 O2 . . . . -13.7(3) ?
C6 C1 S1 O2 . . . . 167.4(2) ?
C2 C1 S1 O1 . . . . 116.3(3) ?
C6 C1 S1 O1 . . . . -62.6(3) ?
C2 C1 S1 N1 . . . . -129.8(3) ?
C6 C1 S1 N1 . . . . 51.3(3) ?

_cod_database_fobs_code 2243864
